data_7713804
loop_
_publ_author_name
'Li, Tongyu'
'Wang, Dongwei'
'Heng, Yi'
'Hou, Guohua'
'Zi, Guofu'
'Walter, Marc D.'

_publ_section_title
;
 Reactivity of a Lewis base supported uranium terminal imido metallocene
 towards small molecules
;
_journal_name_full 'Dalton Transactions'
_journal_paper_doi 10.1039/D3DT02165C
_journal_year 2023
_chemical_formula_moiety 'C41 H68 S2 Si6 U, C3 H7'
_chemical_formula_sum 'C44 H75 S2 Si6 U'
_chemical_formula_weight 1074.73
_space_group_crystal_system triclinic
_space_group_IT_number 2
_space_group_name_Hall '-P 1'
_space_group_name_H-M_alt 'P -1'
_atom_sites_solution_hydrogens geom
_audit_creation_date 2023-05-24
_audit_creation_method
;
Olex2 1.2
(compiled 2018.05.29 svn.r3508 for OlexSys, GUI svn.r5506)
;
_audit_update_record
;
2023-06-29 deposited with the CCDC.	2023-08-28 downloaded from the CCDC.
;
_cell_angle_alpha 76.998(2)
_cell_angle_beta 81.201(3)
_cell_angle_gamma 80.413(4)
_cell_formula_units_Z 2
_cell_length_a 10.8797(5)
_cell_length_b 10.9007(4)
_cell_length_c 22.5081(5)
_cell_measurement_reflns_used 15056
_cell_measurement_temperature 100.00(10)
_cell_measurement_theta_max 75.7060
_cell_measurement_theta_min 4.1420
_cell_volume 2546.02(16)
_computing_cell_refinement 'CrysAlisPro 1.171.41.123a (Rigaku OD, 2022)'
_computing_data_collection 'CrysAlisPro 1.171.41.123a (Rigaku OD, 2022)'
_computing_data_reduction 'CrysAlisPro 1.171.41.123a (Rigaku OD, 2022)'
_computing_molecular_graphics 'Olex2 (Dolomanov et al., 2009)'
_computing_publication_material 'Olex2 (Dolomanov et al., 2009)'
_computing_structure_refinement 'ShelXL (Sheldrick, 2015)'
_computing_structure_solution 'SHELXT 2014/5 (Sheldrick, 2014)'
_diffrn_ambient_environment N~2~
_diffrn_ambient_temperature 100.00(10)
_diffrn_detector 'Hybrid Pixel Array Detector'
_diffrn_detector_area_resol_mean 10.0000
_diffrn_detector_type HyPix
_diffrn_measured_fraction_theta_full 0.991
_diffrn_measured_fraction_theta_max 0.934
_diffrn_measurement_details
;
List of Runs (angles in degrees, time in seconds):

  # Type    Start    End  Width  t~exp~   \w     \q     \k     \f   Frames
#--------------------------------------------------------------------------
  1  \w    107.00 149.00   0.50    0.06    --  104.75  45.00 -30.00   84
  2  \w     83.00 120.00   0.50    0.06    --  104.75  91.00 -78.00   74
  3  \w     92.00 164.00   0.50    0.06    --  104.75  30.00-120.00  144
  4  \w     97.00 154.00   0.50    0.06    --  104.75  45.00-180.00  114
  5  \w    -68.00 -32.00   0.50    0.06    -- -102.00  61.00 -60.00   72
  6  \w    -40.00  -9.00   0.50    0.05    --  -46.63  37.00 -90.00   62
  7  \w    -36.00  17.00   0.50    0.05    --  -46.63  37.00-150.00  106
  8  \w    -20.00  19.00   0.50    0.05    --  -46.63  19.00-180.00   78
  9  \w    -64.00 -29.00   0.50    0.06    -- -102.00  61.00 -30.00   70
 10  \w    -68.00 -39.00   0.50    0.06    -- -102.00  61.00 120.00   58
 11  \w    -60.00 -30.00   0.50    0.06    -- -102.00 125.00  30.00   60
 12  \w   -117.00 -77.00   0.50    0.06    -- -102.00 125.00  30.00   80
 13  \w   -110.00 -29.00   0.50    0.06    -- -102.00 125.00 -30.00  162
 14  \w   -104.00 -79.00   0.50    0.06    -- -102.00  91.00 -78.00   50
 15  \w    -90.00 -51.00   0.50    0.06    -- -102.00 125.00 -60.00   78
 16  \w   -117.00 -50.00   0.50    0.06    -- -102.00 125.00-180.00  134
 17  \w    -56.00  18.00   0.50    0.05    --  -46.63  91.00 -78.00  148
 18  \w     54.00  79.00   0.50    0.06    --  104.75 -77.00 150.00   50
 19  \w     33.00  72.00   0.50    0.06    --  104.75 -61.00 150.00   78
 20  \w     34.00  72.00   0.50    0.06    --  104.75 -61.00  90.00   76
 21  \w     83.00 108.00   0.50    0.06    --  104.75 -77.00 -60.00   50
 22  \w     51.00  76.00   0.50    0.06    --  104.75 -77.00 -60.00   50
 23  \w     35.00  73.00   0.50    0.06    --  104.75 -61.00-120.00   76
 24  \w    -22.00   6.00   0.50    0.05    --   46.63 -19.00 -90.00   56
 25  \w    -27.00  27.00   0.50    0.05    --   46.63 -19.00   0.00  108
 26  \w     37.00 115.00   0.50    0.06    --  104.75-125.00 150.00  156
 27  \w     35.00  78.00   0.50    0.06    --  104.75 -91.00 167.00   86
 28  \w     35.00  96.00   0.50    0.06    --  104.75 -94.00  60.00  122
 29  \w     46.00 108.00   0.50    0.06    --  104.75 -94.00-180.00  124
 30  \w     47.00  72.00   0.50    0.06    --  104.75-125.00 -60.00   50
 31  \w     77.00 113.00   0.50    0.06    --  104.75-125.00 -60.00   72
 32  \w     -8.00  68.00   0.50    0.05    --   46.63 -91.00 167.00  152
 33  \w   -165.00-117.00   0.50    0.06    -- -102.00 -45.00  60.00   96
 34  \w   -133.00 -91.00   0.50    0.06    -- -102.00 -15.00 120.00   84
 35  \w   -173.00-138.00   0.50    0.06    -- -102.00 -15.00 120.00   70
 36  \w   -174.00-132.00   0.50    0.06    -- -102.00 -45.00 -60.00   84
 37  \w   -112.00 -71.00   0.50    0.05    --  -46.63-125.00 -60.00   82
 38  \w   -106.00 -76.00   0.50    0.05    --  -46.63-125.00 -90.00   60
 39  \w   -173.00 -71.00   0.50    0.06    -- -102.00-125.00-120.00  204
 40  \w   -170.00-135.00   0.50    0.06    -- -102.00 -94.00 -90.00   70
 41  \w   -124.00 -82.00   0.50    0.06    -- -102.00 -94.00 -90.00   84
 42  \w   -174.00 -77.00   0.50    0.06    -- -102.00 -91.00 167.00  194
;
_diffrn_measurement_device 'four-circle diffractometer'
_diffrn_measurement_device_type 'XtaLAB Synergy R, DW system, HyPix'
_diffrn_measurement_method '\w scans'
_diffrn_orient_matrix_type 'CrysAlisPro convention (1999,Acta A55,543-557)'
_diffrn_orient_matrix_UB_11 -0.0953732000
_diffrn_orient_matrix_UB_12 0.0553349000
_diffrn_orient_matrix_UB_13 -0.0464680000
_diffrn_orient_matrix_UB_21 0.1028273000
_diffrn_orient_matrix_UB_22 0.0642365000
_diffrn_orient_matrix_UB_23 -0.0453328000
_diffrn_orient_matrix_UB_31 0.0354078000
_diffrn_orient_matrix_UB_32 -0.1193985000
_diffrn_orient_matrix_UB_33 -0.0281588000
_diffrn_radiation_monochromator mirror
_diffrn_radiation_probe x-ray
_diffrn_radiation_type CuK\a
_diffrn_radiation_wavelength 1.54184
_diffrn_reflns_av_R_equivalents 0.1308
_diffrn_reflns_av_unetI/netI 0.1153
_diffrn_reflns_Laue_measured_fraction_full 0.991
_diffrn_reflns_Laue_measured_fraction_max 0.934
_diffrn_reflns_limit_h_max 13
_diffrn_reflns_limit_h_min -13
_diffrn_reflns_limit_k_max 12
_diffrn_reflns_limit_k_min -13
_diffrn_reflns_limit_l_max 25
_diffrn_reflns_limit_l_min -28
_diffrn_reflns_number 30768
_diffrn_reflns_point_group_measured_fraction_full 0.991
_diffrn_reflns_point_group_measured_fraction_max 0.934
_diffrn_reflns_theta_full 67.684
_diffrn_reflns_theta_max 77.211
_diffrn_reflns_theta_min 4.061
_diffrn_source 'Rotating-anode X-ray tube'
_diffrn_source_type 'Rigaku (Cu) X-ray Source'
_exptl_absorpt_coefficient_mu 11.293
_exptl_absorpt_correction_T_max 1.00000
_exptl_absorpt_correction_T_min 0.24690
_exptl_absorpt_correction_type multi-scan
_exptl_absorpt_process_details
;
CrysAlisPro 1.171.41.123a (Rigaku Oxford Diffraction, 2022)
Empirical absorption correction using spherical harmonics,
implemented in SCALE3 ABSPACK scaling algorithm.
;
_exptl_crystal_colour brown
_exptl_crystal_colour_primary brown
_exptl_crystal_density_diffrn 1.402
_exptl_crystal_description block
_exptl_crystal_F_000 1094
_exptl_crystal_size_max 0.2
_exptl_crystal_size_mid 0.15
_exptl_crystal_size_min 0.15
_refine_diff_density_max 3.526
_refine_diff_density_min -5.668
_refine_diff_density_rms 0.356
_refine_ls_extinction_method none
_refine_ls_goodness_of_fit_ref 1.206
_refine_ls_hydrogen_treatment constr
_refine_ls_matrix_type full
_refine_ls_number_parameters 497
_refine_ls_number_reflns 10092
_refine_ls_number_restraints 36
_refine_ls_restrained_S_all 1.205
_refine_ls_R_factor_all 0.0928
_refine_ls_R_factor_gt 0.0719
_refine_ls_shift/su_max 0.001
_refine_ls_shift/su_mean 0.000
_refine_ls_structure_factor_coef Fsqd
_refine_ls_weighting_details 'w=1/[\s^2^(Fo^2^)+(0.1583P)^2^+4.1820P] where P=(Fo^2^+2Fc^2^)/3'
_refine_ls_weighting_scheme calc
_refine_ls_wR_factor_gt 0.1905
_refine_ls_wR_factor_ref 0.2610
_reflns_Friedel_coverage 0.000
_reflns_number_gt 8175
_reflns_number_total 10092
_reflns_threshold_expression 'I > 2\s(I)'
_cod_data_source_file d3dt02165c2.cif
_cod_data_source_block compound8
_cod_original_cell_volume 2546.02(17)
_cod_database_code 7713804
_shelx_shelxl_version_number 2014/7
_chemical_oxdiff_formula C1H1N1U1S1Si1
_shelx_space_group_comment
;
The symmetry employed for this shelxl refinement is uniquely defined
by the following loop, which should always be used as a source of
symmetry information in preference to the above space-group names.
They are only intended as comments.
;
_shelx_estimated_absorpt_t_max 0.282
_shelx_estimated_absorpt_t_min 0.211
_diffrn_oxdiff_digest_frames
;
0131814575d3a4ad11ab681184393beec4039085585
;
_reflns_odcompleteness_completeness 99.22
_reflns_odcompleteness_iscentric 1
_reflns_odcompleteness_theta 66.97
_olex2_refinement_description
;
1. Fixed Uiso
 At 1.2 times of:
  All C(H) groups, All C(H,H) groups
 At 1.5 times of:
  All C(H,H,H) groups
2. Uiso/Uaniso restraints and constraints
Uanis(C1) \\sim Ueq, Uanis(C19) \\sim Ueq: with sigma of 0.001 and sigma for
terminal atoms of 0.002
Uanis(C43) \\sim Ueq: with sigma of 0.001 and sigma for terminal atoms of 0.002
Uanis(C2) \\sim Ueq, Uanis(C3) \\sim Ueq, Uanis(C26) \\sim Ueq: with sigma of
0.001 and sigma for terminal atoms of 0.002
3.a Secondary CH2 refined with riding coordinates:
 C43(H43A,H43B), C44(H44A,H44B)
3.b Aromatic/amide H refined with riding coordinates:
 C3(H3), C5(H5), C17(H17), C19(H19), C31(H31), C32(H32), C33(H33), C34(H34),
 C35(H35), C37(H37), C38(H38), C39(H39), C40(H40), C41(H41)
3.c Idealised Me refined as rotating group:
 C6(H6A,H6B,H6C), C7(H7A,H7B,H7C), C8(H8A,H8B,H8C), C9(H9A,H9B,H9C), C10(H10A,
 H10B,H10C), C11(H11A,H11B,H11C), C12(H12A,H12B,H12C), C13(H13A,H13B,H13C),
 C14(H14A,H14B,H14C), C20(H20A,H20B,H20C), C21(H21A,H21B,H21C), C22(H22A,H22B,
 H22C), C23(H23A,H23B,H23C), C24(H24A,H24B,H24C), C25(H25A,H25B,H25C), C26(H26A,
 H26B,H26C), C27(H27A,H27B,H27C), C28(H28A,H28B,H28C), C42(H42A,H42B,H42C)
;
_olex2_submission_special_instructions 'No special instructions were received'
_oxdiff_exptl_absorpt_empirical_details
;
Empirical correction (ABSPACK) includes:
- Absorption correction using spherical harmonics
- Frame scaling
;
_oxdiff_exptl_absorpt_empirical_full_max 3.910
_oxdiff_exptl_absorpt_empirical_full_min 0.554

loop_
_space_group_symop_operation_xyz
'x, y, z'
'-x, -y, -z'

loop_
_atom_site_label
_atom_site_type_symbol
_atom_site_fract_x
_atom_site_fract_y
_atom_site_fract_z
_atom_site_U_iso_or_equiv
_atom_site_adp_type
_atom_site_occupancy
_atom_site_site_symmetry_order
_atom_site_calc_flag
_atom_site_refinement_flags_posn
_atom_site_refinement_flags_adp
_atom_site_refinement_flags_occupancy
_atom_site_disorder_assembly
_atom_site_disorder_group
U1 U 0.46687(3) 0.43535(3) 0.24247(2) 0.02210(17) Uani 1 1 d . . . . .
S1 S 0.4893(3) 0.6752(3) 0.19934(13) 0.0266(6) Uani 1 1 d . . . . .
S2 S 0.4446(3) 0.4826(3) 0.12528(13) 0.0249(6) Uani 1 1 d . . . . .
Si1 Si 0.3012(3) 0.4219(3) 0.43598(16) 0.0271(7) Uani 1 1 d . . . . .
Si2 Si 0.1928(3) 0.7202(3) 0.30921(15) 0.0237(6) Uani 1 1 d . . . . .
Si3 Si 0.1735(3) 0.2573(3) 0.23181(15) 0.0269(7) Uani 1 1 d . . . . .
Si4 Si 0.6283(3) 0.0349(3) 0.29771(16) 0.0259(7) Uani 1 1 d . . . . .
Si5 Si 0.7393(3) 0.2206(3) 0.13262(15) 0.0250(7) Uani 1 1 d . . . . .
Si6 Si 0.7546(3) 0.5149(3) 0.31564(14) 0.0236(6) Uani 1 1 d . . . . .
C1 C 0.2932(11) 0.4410(11) 0.3522(5) 0.024(2) Uani 1 1 d . U . . .
C2 C 0.2513(10) 0.5473(10) 0.3060(5) 0.019(2) Uani 1 1 d . U . . .
C3 C 0.2100(12) 0.5002(12) 0.2577(6) 0.026(2) Uani 1 1 d . U . . .
H3 H 0.1753 0.5512 0.2225 0.031 Uiso 1 1 calc R . . . .
C4 C 0.2312(12) 0.3612(11) 0.2725(6) 0.029(3) Uani 1 1 d . . . . .
C5 C 0.2871(12) 0.3282(12) 0.3313(6) 0.027(3) Uani 1 1 d . . . . .
H5 H 0.3147 0.2443 0.3519 0.033 Uiso 1 1 calc R . . . .
C6 C 0.1489(14) 0.3708(17) 0.4731(6) 0.044(4) Uani 1 1 d . . . . .
H6A H 0.0816 0.4420 0.4652 0.066 Uiso 1 1 calc GR . . . .
H6B H 0.1516 0.3431 0.5175 0.066 Uiso 1 1 calc GR . . . .
H6C H 0.1330 0.3001 0.4564 0.066 Uiso 1 1 calc GR . . . .
C7 C 0.4314(15) 0.2915(13) 0.4636(7) 0.039(3) Uani 1 1 d . . . . .
H7A H 0.4233 0.2136 0.4506 0.058 Uiso 1 1 calc GR . . . .
H7B H 0.4250 0.2752 0.5086 0.058 Uiso 1 1 calc GR . . . .
H7C H 0.5131 0.3184 0.4460 0.058 Uiso 1 1 calc GR . . . .
C8 C 0.3188(14) 0.5657(13) 0.4654(6) 0.033(3) Uani 1 1 d . . . . .
H8A H 0.4024 0.5902 0.4502 0.050 Uiso 1 1 calc GR . . . .
H8B H 0.3085 0.5457 0.5104 0.050 Uiso 1 1 calc GR . . . .
H8C H 0.2547 0.6361 0.4509 0.050 Uiso 1 1 calc GR . . . .
C9 C 0.0547(13) 0.7204(14) 0.3707(6) 0.034(3) Uani 1 1 d . . . . .
H9A H -0.0063 0.6712 0.3627 0.051 Uiso 1 1 calc GR . . . .
H9B H 0.0151 0.8080 0.3706 0.051 Uiso 1 1 calc GR . . . .
H9C H 0.0833 0.6821 0.4108 0.051 Uiso 1 1 calc GR . . . .
C10 C 0.3103(12) 0.8108(11) 0.3271(6) 0.030(3) Uani 1 1 d . . . . .
H10A H 0.3510 0.7606 0.3624 0.045 Uiso 1 1 calc GR . . . .
H10B H 0.2674 0.8917 0.3367 0.045 Uiso 1 1 calc GR . . . .
H10C H 0.3738 0.8273 0.2914 0.045 Uiso 1 1 calc GR . . . .
C11 C 0.1383(12) 0.8069(11) 0.2338(6) 0.029(3) Uani 1 1 d . . . . .
H11A H 0.2091 0.8055 0.2012 0.043 Uiso 1 1 calc GR . . . .
H11B H 0.1051 0.8952 0.2361 0.043 Uiso 1 1 calc GR . . . .
H11C H 0.0722 0.7653 0.2246 0.043 Uiso 1 1 calc GR . . . .
C12 C 0.0835(12) 0.3615(14) 0.1703(7) 0.035(3) Uani 1 1 d . . . . .
H12A H 0.0017 0.3970 0.1889 0.052 Uiso 1 1 calc GR . . . .
H12B H 0.0709 0.3112 0.1413 0.052 Uiso 1 1 calc GR . . . .
H12C H 0.1307 0.4308 0.1485 0.052 Uiso 1 1 calc GR . . . .
C13 C 0.3010(14) 0.1476(14) 0.1979(6) 0.036(3) Uani 1 1 d . . . . .
H13A H 0.3609 0.1972 0.1695 0.054 Uiso 1 1 calc GR . . . .
H13B H 0.2647 0.0975 0.1757 0.054 Uiso 1 1 calc GR . . . .
H13C H 0.3444 0.0904 0.2308 0.054 Uiso 1 1 calc GR . . . .
C14 C 0.0655(15) 0.1588(14) 0.2893(7) 0.042(3) Uani 1 1 d . . . . .
H14A H 0.1112 0.1100 0.3233 0.062 Uiso 1 1 calc GR . . . .
H14B H 0.0353 0.1002 0.2694 0.062 Uiso 1 1 calc GR . . . .
H14C H -0.0061 0.2147 0.3051 0.062 Uiso 1 1 calc GR . . . .
C15 C 0.6373(13) 0.2099(12) 0.2677(6) 0.032(3) Uani 1 1 d . . . . .
C16 C 0.6867(10) 0.2759(10) 0.2079(5) 0.021(2) Uani 1 1 d . . . . .
C17 C 0.7224(15) 0.3903(12) 0.2162(7) 0.035(3) Uani 1 1 d . . . . .
H17 H 0.7576 0.4522 0.1842 0.042 Uiso 1 1 calc R . . . .
C18 C 0.6972(12) 0.3985(12) 0.2807(6) 0.030(3) Uani 1 1 d . . . . .
C19 C 0.6456(10) 0.2882(9) 0.3095(5) 0.015(2) Uani 1 1 d . U . . .
H19 H 0.6189 0.2675 0.3523 0.019 Uiso 1 1 calc R . . . .
C20 C 0.7860(13) -0.0333(13) 0.3266(6) 0.030(3) Uani 1 1 d . . . . .
H20A H 0.8519 -0.0322 0.2916 0.045 Uiso 1 1 calc GR . . . .
H20B H 0.7830 -0.1210 0.3492 0.045 Uiso 1 1 calc GR . . . .
H20C H 0.8044 0.0181 0.3539 0.045 Uiso 1 1 calc GR . . . .
C21 C 0.5023(13) 0.0137(13) 0.3643(7) 0.034(3) Uani 1 1 d . . . . .
H21A H 0.5131 0.0640 0.3937 0.052 Uiso 1 1 calc GR . . . .
H21B H 0.5078 -0.0763 0.3845 0.052 Uiso 1 1 calc GR . . . .
H21C H 0.4199 0.0423 0.3496 0.052 Uiso 1 1 calc GR . . . .
C22 C 0.6037(13) -0.0580(11) 0.2412(6) 0.032(3) Uani 1 1 d . . . . .
H22A H 0.5289 -0.0176 0.2213 0.047 Uiso 1 1 calc GR . . . .
H22B H 0.5921 -0.1449 0.2626 0.047 Uiso 1 1 calc GR . . . .
H22C H 0.6772 -0.0604 0.2101 0.047 Uiso 1 1 calc GR . . . .
C23 C 0.8754(13) 0.0894(13) 0.1462(7) 0.035(3) Uani 1 1 d . . . . .
H23A H 0.9378 0.1180 0.1652 0.052 Uiso 1 1 calc GR . . . .
H23B H 0.9139 0.0679 0.1069 0.052 Uiso 1 1 calc GR . . . .
H23C H 0.8450 0.0142 0.1735 0.052 Uiso 1 1 calc GR . . . .
C24 C 0.6166(11) 0.1674(12) 0.1001(6) 0.029(3) Uani 1 1 d . . . . .
H24A H 0.5802 0.0993 0.1303 0.043 Uiso 1 1 calc GR . . . .
H24B H 0.6537 0.1358 0.0629 0.043 Uiso 1 1 calc GR . . . .
H24C H 0.5507 0.2390 0.0896 0.043 Uiso 1 1 calc GR . . . .
C25 C 0.8015(14) 0.3542(11) 0.0755(5) 0.032(3) Uani 1 1 d . . . . .
H25A H 0.7320 0.4209 0.0639 0.048 Uiso 1 1 calc GR . . . .
H25B H 0.8441 0.3234 0.0390 0.048 Uiso 1 1 calc GR . . . .
H25C H 0.8612 0.3889 0.0935 0.048 Uiso 1 1 calc GR . . . .
C26 C 0.8360(13) 0.6294(13) 0.2568(6) 0.032(3) Uani 1 1 d . U . . .
H26A H 0.9129 0.5851 0.2380 0.048 Uiso 1 1 calc GR . . . .
H26B H 0.8574 0.6945 0.2757 0.048 Uiso 1 1 calc GR . . . .
H26C H 0.7810 0.6698 0.2251 0.048 Uiso 1 1 calc GR . . . .
C27 C 0.6191(13) 0.5949(14) 0.3621(6) 0.032(3) Uani 1 1 d . . . . .
H27A H 0.5483 0.6235 0.3378 0.048 Uiso 1 1 calc GR . . . .
H27B H 0.6446 0.6683 0.3730 0.048 Uiso 1 1 calc GR . . . .
H27C H 0.5937 0.5347 0.3996 0.048 Uiso 1 1 calc GR . . . .
C28 C 0.8653(12) 0.4262(13) 0.3699(6) 0.032(3) Uani 1 1 d . . . . .
H28A H 0.8288 0.3531 0.3960 0.048 Uiso 1 1 calc GR . . . .
H28B H 0.8814 0.4820 0.3956 0.048 Uiso 1 1 calc GR . . . .
H28C H 0.9443 0.3962 0.3469 0.048 Uiso 1 1 calc GR . . . .
C29 C 0.4796(12) 0.6478(11) 0.1209(6) 0.027(3) Uani 1 1 d . . . . .
C30 C 0.3742(12) 0.7484(11) 0.0955(5) 0.025(2) Uani 1 1 d . . . . .
C31 C 0.2582(13) 0.7230(12) 0.0850(7) 0.033(3) Uani 1 1 d . . . . .
H31 H 0.2409 0.6377 0.0937 0.039 Uiso 1 1 calc R . . . .
C32 C 0.1684(15) 0.8212(14) 0.0621(6) 0.038(3) Uani 1 1 d . . . . .
H32 H 0.0895 0.8027 0.0560 0.046 Uiso 1 1 calc R . . . .
C33 C 0.1928(13) 0.9467(13) 0.0481(6) 0.036(3) Uani 1 1 d . . . . .
H33 H 0.1313 1.0140 0.0325 0.043 Uiso 1 1 calc R . . . .
C34 C 0.3072(14) 0.9713(14) 0.0571(7) 0.041(3) Uani 1 1 d . . . . .
H34 H 0.3254 1.0563 0.0464 0.050 Uiso 1 1 calc R . . . .
C35 C 0.3975(14) 0.8749(11) 0.0818(6) 0.032(3) Uani 1 1 d . . . . .
H35 H 0.4747 0.8949 0.0892 0.039 Uiso 1 1 calc R . . . .
C36 C 0.6028(12) 0.6622(12) 0.0793(6) 0.026(2) Uani 1 1 d . . . . .
C37 C 0.6053(11) 0.6478(12) 0.0181(5) 0.026(2) Uani 1 1 d . . . . .
H37 H 0.5327 0.6280 0.0056 0.031 Uiso 1 1 calc R . . . .
C38 C 0.7102(13) 0.6619(14) -0.0231(6) 0.036(3) Uani 1 1 d . . . . .
H38 H 0.7092 0.6525 -0.0640 0.043 Uiso 1 1 calc R . . . .
C39 C 0.8197(14) 0.6901(14) -0.0063(6) 0.037(3) Uani 1 1 d . . . . .
H39 H 0.8938 0.6984 -0.0345 0.045 Uiso 1 1 calc R . . . .
C40 C 0.8140(15) 0.7053(15) 0.0539(7) 0.043(4) Uani 1 1 d . . . . .
H40 H 0.8867 0.7247 0.0665 0.052 Uiso 1 1 calc R . . . .
C41 C 0.7090(12) 0.6936(12) 0.0961(6) 0.030(3) Uani 1 1 d . . . . .
H41 H 0.7092 0.7068 0.1364 0.036 Uiso 1 1 calc R . . . .
C42 C 0.7086(17) 0.071(2) 0.4880(9) 0.066(6) Uani 1 1 d . . . . .
H42A H 0.7292 0.1299 0.4491 0.099 Uiso 1 1 calc GR . . . .
H42B H 0.6472 0.1162 0.5151 0.099 Uiso 1 1 calc GR . . . .
H42C H 0.6730 0.0005 0.4799 0.099 Uiso 1 1 calc GR . . . .
C43 C 0.822(2) 0.022(2) 0.5174(11) 0.077(6) Uani 1 1 d . U . . .
H43A H 0.8172 0.0672 0.5514 0.092 Uiso 1 1 calc R . . . .
H43B H 0.8155 -0.0680 0.5366 0.092 Uiso 1 1 calc R . . . .
C44 C 0.9426(17) 0.025(2) 0.4863(9) 0.065(5) Uani 1 1 d . . . . .
H44A H 0.9490 0.1159 0.4681 0.078 Uiso 1 1 calc R . . . .
H44B H 0.9457 -0.0173 0.4515 0.078 Uiso 1 1 calc R . . . .

loop_
_atom_site_aniso_label
_atom_site_aniso_U_11
_atom_site_aniso_U_22
_atom_site_aniso_U_33
_atom_site_aniso_U_23
_atom_site_aniso_U_13
_atom_site_aniso_U_12
U1 0.0202(3) 0.0236(2) 0.0211(2) -0.00326(16) 0.00101(15) -0.00419(15)
S1 0.0265(15) 0.0300(14) 0.0224(14) -0.0048(11) 0.0024(11) -0.0075(11)
S2 0.0213(14) 0.0268(14) 0.0258(14) -0.0045(11) 0.0038(11) -0.0078(11)
Si1 0.0254(17) 0.0302(16) 0.0250(16) -0.0053(13) 0.0000(13) -0.0051(13)
Si2 0.0243(16) 0.0226(15) 0.0236(16) -0.0034(12) -0.0010(13) -0.0051(12)
Si3 0.0257(17) 0.0282(16) 0.0276(17) -0.0087(13) 0.0032(13) -0.0081(13)
Si4 0.0222(16) 0.0249(15) 0.0303(17) -0.0052(13) -0.0021(13) -0.0045(12)
Si5 0.0229(16) 0.0247(15) 0.0257(16) -0.0044(12) 0.0012(13) -0.0032(12)
Si6 0.0232(16) 0.0253(15) 0.0227(15) -0.0076(12) -0.0006(12) -0.0030(12)
C1 0.024(2) 0.024(2) 0.023(2) -0.0052(11) -0.0019(10) -0.0033(10)
C2 0.019(2) 0.019(2) 0.018(2) -0.0041(11) -0.0016(10) -0.0027(10)
C3 0.026(3) 0.025(3) 0.026(3) -0.0049(11) -0.0027(10) -0.0035(10)
C4 0.028(6) 0.021(6) 0.039(7) -0.012(5) 0.014(5) -0.017(5)
C5 0.026(6) 0.026(6) 0.035(7) -0.007(5) -0.016(5) -0.003(5)
C6 0.031(7) 0.079(11) 0.023(7) -0.007(7) -0.014(6) -0.006(7)
C7 0.046(9) 0.031(7) 0.039(8) -0.004(6) -0.019(7) 0.003(6)
C8 0.038(8) 0.046(8) 0.018(6) -0.017(5) 0.006(5) -0.006(6)
C9 0.029(7) 0.050(8) 0.017(6) -0.003(5) 0.012(5) -0.006(6)
C10 0.031(7) 0.017(5) 0.041(7) -0.008(5) 0.008(6) -0.007(5)
C11 0.021(6) 0.024(6) 0.040(7) -0.004(5) -0.001(5) -0.004(5)
C12 0.012(6) 0.055(8) 0.044(8) -0.025(7) -0.004(5) -0.002(5)
C13 0.034(8) 0.042(7) 0.027(7) -0.005(6) 0.019(6) -0.012(6)
C14 0.051(9) 0.042(8) 0.035(7) -0.016(6) 0.005(7) -0.015(7)
C15 0.037(7) 0.029(6) 0.027(6) -0.005(5) 0.005(5) -0.008(5)
C16 0.011(5) 0.018(5) 0.031(6) -0.002(4) 0.006(4) -0.006(4)
C17 0.048(8) 0.022(6) 0.036(7) -0.014(5) 0.001(6) -0.003(6)
C18 0.022(6) 0.030(6) 0.032(7) -0.005(5) 0.013(5) 0.001(5)
C19 0.015(2) 0.016(2) 0.015(2) -0.0026(10) -0.0025(10) -0.0019(10)
C20 0.030(7) 0.034(7) 0.026(6) 0.001(5) -0.010(5) -0.011(5)
C21 0.026(7) 0.032(7) 0.047(8) -0.015(6) 0.006(6) -0.011(5)
C22 0.036(7) 0.017(5) 0.030(6) 0.009(5) 0.011(5) -0.001(5)
C23 0.033(7) 0.038(7) 0.034(7) -0.014(6) -0.003(6) -0.003(6)
C24 0.019(6) 0.037(7) 0.031(7) -0.013(5) 0.005(5) -0.006(5)
C25 0.054(9) 0.023(6) 0.014(5) -0.003(4) 0.004(5) -0.001(5)
C26 0.031(3) 0.032(3) 0.032(3) -0.0071(19) -0.0011(19) -0.0050(19)
C27 0.036(7) 0.049(8) 0.016(6) -0.012(5) -0.008(5) -0.007(6)
C28 0.022(6) 0.039(7) 0.040(7) -0.014(6) -0.014(5) 0.000(5)
C29 0.028(6) 0.020(5) 0.031(6) -0.001(5) 0.008(5) -0.010(5)
C30 0.025(6) 0.032(6) 0.013(5) -0.001(4) 0.007(4) -0.003(5)
C31 0.030(7) 0.021(6) 0.045(8) -0.009(5) 0.001(6) 0.003(5)
C32 0.041(8) 0.048(8) 0.027(7) -0.004(6) -0.013(6) -0.006(6)
C33 0.035(8) 0.033(7) 0.025(6) 0.005(5) 0.011(5) 0.007(6)
C34 0.035(8) 0.032(7) 0.051(9) -0.004(6) 0.006(7) -0.002(6)
C35 0.046(8) 0.018(5) 0.031(7) -0.003(5) 0.003(6) -0.006(5)
C36 0.025(6) 0.034(6) 0.023(6) -0.009(5) -0.011(5) 0.001(5)
C37 0.022(6) 0.033(6) 0.023(6) -0.010(5) -0.008(5) 0.004(5)
C38 0.035(7) 0.047(8) 0.016(6) 0.005(5) 0.013(5) -0.011(6)
C39 0.031(7) 0.052(8) 0.020(6) 0.004(5) -0.006(5) 0.006(6)
C40 0.033(8) 0.050(9) 0.049(9) -0.012(7) 0.007(7) -0.020(7)
C41 0.030(7) 0.030(6) 0.025(6) 0.003(5) 0.006(5) -0.014(5)
C42 0.037(9) 0.100(15) 0.045(10) 0.004(10) 0.002(8) 0.004(9)
C43 0.076(6) 0.077(6) 0.077(6) -0.0151(16) -0.0090(12) -0.0103(13)
C44 0.046(10) 0.073(12) 0.061(11) 0.018(9) -0.012(9) 0.000(9)

loop_
_atom_type_symbol
_atom_type_description
_atom_type_scat_dispersion_real
_atom_type_scat_dispersion_imag
_atom_type_scat_source
C C 0.0181 0.0091 'International Tables Vol C Tables 4.2.6.8 and 6.1.1.4'
H H 0.0000 0.0000 'International Tables Vol C Tables 4.2.6.8 and 6.1.1.4'
S S 0.3331 0.5567 'International Tables Vol C Tables 4.2.6.8 and 6.1.1.4'
Si Si 0.2541 0.3302 'International Tables Vol C Tables 4.2.6.8 and 6.1.1.4'
U U -4.3638 13.4090 'International Tables Vol C Tables 4.2.6.8 and 6.1.1.4'

loop_
_geom_angle_atom_site_label_1
_geom_angle_atom_site_label_2
_geom_angle_atom_site_label_3
_geom_angle
_geom_angle_site_symmetry_1
_geom_angle_site_symmetry_3
_geom_angle_publ_flag
S1 U1 C1 103.1(2) . . ?
S1 U1 C2 80.3(2) . . ?
S1 U1 C3 89.0(3) . . ?
S1 U1 C4 119.6(3) . . ?
S1 U1 C5 129.1(3) . . ?
S1 U1 C15 134.8(3) . . ?
S1 U1 C16 111.4(2) . . ?
S1 U1 C17 86.1(3) . . ?
S1 U1 C18 89.6(3) . . ?
S1 U1 C19 118.5(2) . . ?
S2 U1 S1 72.64(9) . . ?
S2 U1 C1 134.5(3) . . ?
S2 U1 C2 109.9(2) . . ?
S2 U1 C3 85.2(3) . . ?
S2 U1 C4 91.6(3) . . ?
S2 U1 C5 122.4(3) . . ?
S2 U1 C15 107.4(3) . . ?
S2 U1 C16 83.4(3) . . ?
S2 U1 C17 89.9(3) . . ?
S2 U1 C18 120.2(3) . . ?
S2 U1 C19 132.1(2) . . ?
C2 U1 C1 29.2(3) . . ?
C2 U1 C15 135.4(3) . . ?
C2 U1 C16 164.9(3) . . ?
C3 U1 C1 49.4(4) . . ?
C3 U1 C2 30.4(3) . . ?
C3 U1 C4 30.8(4) . . ?
C3 U1 C5 50.0(4) . . ?
C3 U1 C15 136.1(4) . . ?
C3 U1 C16 152.2(3) . . ?
C4 U1 C1 50.1(4) . . ?
C4 U1 C2 50.5(3) . . ?
C4 U1 C5 31.2(4) . . ?
C4 U1 C15 105.6(4) . . ?
C4 U1 C16 124.4(3) . . ?
C5 U1 C1 29.2(3) . . ?
C5 U1 C2 48.9(3) . . ?
C5 U1 C15 90.3(4) . . ?
C5 U1 C16 118.2(3) . . ?
C15 U1 C1 106.3(3) . . ?
C15 U1 C16 29.6(3) . . ?
C16 U1 C1 135.7(3) . . ?
C17 U1 C1 135.5(4) . . ?
C17 U1 C2 151.1(4) . . ?
C17 U1 C3 173.9(4) . . ?
C17 U1 C4 153.3(4) . . ?
C17 U1 C5 136.0(4) . . ?
C17 U1 C15 49.0(4) . . ?
C17 U1 C16 29.6(3) . . ?
C18 U1 C1 104.8(4) . . ?
C18 U1 C2 122.9(3) . . ?
C18 U1 C3 152.8(4) . . ?
C18 U1 C4 143.1(4) . . ?
C18 U1 C5 113.2(4) . . ?
C18 U1 C15 50.1(4) . . ?
C18 U1 C16 50.4(4) . . ?
C18 U1 C17 31.0(4) . . ?
C18 U1 C19 29.7(3) . . ?
C19 U1 C1 90.7(3) . . ?
C19 U1 C2 117.8(3) . . ?
C19 U1 C3 137.3(3) . . ?
C19 U1 C4 114.9(4) . . ?
C19 U1 C5 88.1(3) . . ?
C19 U1 C15 29.8(3) . . ?
C19 U1 C16 48.7(3) . . ?
C19 U1 C17 48.7(4) . . ?
C29 S1 U1 88.0(4) . . ?
C29 S2 U1 87.9(4) . . ?
C1 Si1 C7 111.6(6) . . ?
C1 Si1 C8 118.1(6) . . ?
C6 Si1 C1 104.4(6) . . ?
C6 Si1 C7 108.1(7) . . ?
C6 Si1 C8 107.0(7) . . ?
C8 Si1 C7 107.1(6) . . ?
C9 Si2 C2 106.6(6) . . ?
C10 Si2 C2 115.5(5) . . ?
C10 Si2 C9 108.5(6) . . ?
C10 Si2 C11 107.6(6) . . ?
C11 Si2 C2 109.7(5) . . ?
C11 Si2 C9 108.8(6) . . ?
C4 Si3 C12 107.8(6) . . ?
C4 Si3 C13 113.4(7) . . ?
C4 Si3 C14 107.4(6) . . ?
C12 Si3 C14 109.7(7) . . ?
C13 Si3 C12 110.2(6) . . ?
C13 Si3 C14 108.2(6) . . ?
C15 Si4 C20 105.1(6) . . ?
C21 Si4 C15 109.6(6) . . ?
C21 Si4 C20 108.5(6) . . ?
C22 Si4 C15 116.7(6) . . ?
C22 Si4 C20 107.8(6) . . ?
C22 Si4 C21 108.9(6) . . ?
C23 Si5 C16 107.1(6) . . ?
C24 Si5 C16 115.5(5) . . ?
C24 Si5 C23 110.6(6) . . ?
C24 Si5 C25 108.4(6) . . ?
C25 Si5 C16 108.0(5) . . ?
C25 Si5 C23 106.9(6) . . ?
C18 Si6 C27 109.3(6) . . ?
C26 Si6 C18 111.2(6) . . ?
C26 Si6 C27 112.2(6) . . ?
C26 Si6 C28 109.0(7) . . ?
C28 Si6 C18 108.2(6) . . ?
C28 Si6 C27 106.8(6) . . ?
Si1 C1 U1 137.4(6) . . ?
C2 C1 U1 72.4(6) . . ?
C2 C1 Si1 132.7(9) . . ?
C5 C1 U1 71.5(7) . . ?
C5 C1 Si1 116.3(9) . . ?
C5 C1 C2 107.5(10) . . ?
Si2 C2 U1 131.0(5) . . ?
C1 C2 U1 78.3(6) . . ?
C1 C2 Si2 131.5(8) . . ?
C1 C2 C3 108.9(10) . . ?
C3 C2 U1 73.0(6) . . ?
C3 C2 Si2 116.0(8) . . ?
U1 C3 H3 115.1 . . ?
C2 C3 U1 76.5(7) . . ?
C2 C3 H3 125.8 . . ?
C2 C3 C4 108.4(11) . . ?
C4 C3 U1 74.7(7) . . ?
C4 C3 H3 125.8 . . ?
Si3 C4 U1 122.9(5) . . ?
C3 C4 U1 74.5(7) . . ?
C3 C4 Si3 124.9(11) . . ?
C3 C4 C5 104.9(10) . . ?
C5 C4 U1 75.1(7) . . ?
C5 C4 Si3 129.4(9) . . ?
U1 C5 H5 113.9 . . ?
C1 C5 U1 79.4(7) . . ?
C1 C5 C4 110.1(10) . . ?
C1 C5 H5 125.0 . . ?
C4 C5 U1 73.7(7) . . ?
C4 C5 H5 125.0 . . ?
Si1 C6 H6A 109.5 . . ?
Si1 C6 H6B 109.5 . . ?
Si1 C6 H6C 109.5 . . ?
H6A C6 H6B 109.5 . . ?
H6A C6 H6C 109.5 . . ?
H6B C6 H6C 109.5 . . ?
Si1 C7 H7A 109.5 . . ?
Si1 C7 H7B 109.5 . . ?
Si1 C7 H7C 109.5 . . ?
H7A C7 H7B 109.5 . . ?
H7A C7 H7C 109.5 . . ?
H7B C7 H7C 109.5 . . ?
Si1 C8 H8A 109.5 . . ?
Si1 C8 H8B 109.5 . . ?
Si1 C8 H8C 109.5 . . ?
H8A C8 H8B 109.5 . . ?
H8A C8 H8C 109.5 . . ?
H8B C8 H8C 109.5 . . ?
Si2 C9 H9A 109.5 . . ?
Si2 C9 H9B 109.5 . . ?
Si2 C9 H9C 109.5 . . ?
H9A C9 H9B 109.5 . . ?
H9A C9 H9C 109.5 . . ?
H9B C9 H9C 109.5 . . ?
Si2 C10 H10A 109.5 . . ?
Si2 C10 H10B 109.5 . . ?
Si2 C10 H10C 109.5 . . ?
H10A C10 H10B 109.5 . . ?
H10A C10 H10C 109.5 . . ?
H10B C10 H10C 109.5 . . ?
Si2 C11 H11A 109.5 . . ?
Si2 C11 H11B 109.5 . . ?
Si2 C11 H11C 109.5 . . ?
H11A C11 H11B 109.5 . . ?
H11A C11 H11C 109.5 . . ?
H11B C11 H11C 109.5 . . ?
Si3 C12 H12A 109.5 . . ?
Si3 C12 H12B 109.5 . . ?
Si3 C12 H12C 109.5 . . ?
H12A C12 H12B 109.5 . . ?
H12A C12 H12C 109.5 . . ?
H12B C12 H12C 109.5 . . ?
Si3 C13 H13A 109.5 . . ?
Si3 C13 H13B 109.5 . . ?
Si3 C13 H13C 109.5 . . ?
H13A C13 H13B 109.5 . . ?
H13A C13 H13C 109.5 . . ?
H13B C13 H13C 109.5 . . ?
Si3 C14 H14A 109.5 . . ?
Si3 C14 H14B 109.5 . . ?
Si3 C14 H14C 109.5 . . ?
H14A C14 H14B 109.5 . . ?
H14A C14 H14C 109.5 . . ?
H14B C14 H14C 109.5 . . ?
Si4 C15 U1 137.1(7) . . ?
C16 C15 U1 75.3(7) . . ?
C16 C15 Si4 130.0(9) . . ?
C19 C15 U1 71.1(7) . . ?
C19 C15 Si4 119.4(9) . . ?
C19 C15 C16 105.8(10) . . ?
Si5 C16 U1 129.4(6) . . ?
C15 C16 U1 75.0(7) . . ?
C15 C16 Si5 131.5(9) . . ?
C17 C16 U1 71.7(7) . . ?
C17 C16 Si5 119.9(9) . . ?
C17 C16 C15 107.0(11) . . ?
U1 C17 H17 114.7 . . ?
C16 C17 U1 78.7(8) . . ?
C16 C17 H17 124.9 . . ?
C16 C17 C18 110.1(12) . . ?
C18 C17 U1 73.5(8) . . ?
C18 C17 H17 124.9 . . ?
Si6 C18 U1 123.3(6) . . ?
C17 C18 U1 75.5(8) . . ?
C17 C18 Si6 125.3(10) . . ?
C19 C18 U1 75.5(7) . . ?
C19 C18 Si6 129.2(10) . . ?
C19 C18 C17 104.3(11) . . ?
U1 C19 H19 114.0 . . ?
C15 C19 U1 79.1(7) . . ?
C15 C19 H19 123.6 . . ?
C18 C19 U1 74.8(7) . . ?
C18 C19 C15 112.7(10) . . ?
C18 C19 H19 123.6 . . ?
Si4 C20 H20A 109.5 . . ?
Si4 C20 H20B 109.5 . . ?
Si4 C20 H20C 109.5 . . ?
H20A C20 H20B 109.5 . . ?
H20A C20 H20C 109.5 . . ?
H20B C20 H20C 109.5 . . ?
Si4 C21 H21A 109.5 . . ?
Si4 C21 H21B 109.5 . . ?
Si4 C21 H21C 109.5 . . ?
H21A C21 H21B 109.5 . . ?
H21A C21 H21C 109.5 . . ?
H21B C21 H21C 109.5 . . ?
Si4 C22 H22A 109.5 . . ?
Si4 C22 H22B 109.5 . . ?
Si4 C22 H22C 109.5 . . ?
H22A C22 H22B 109.5 . . ?
H22A C22 H22C 109.5 . . ?
H22B C22 H22C 109.5 . . ?
Si5 C23 H23A 109.5 . . ?
Si5 C23 H23B 109.5 . . ?
Si5 C23 H23C 109.5 . . ?
H23A C23 H23B 109.5 . . ?
H23A C23 H23C 109.5 . . ?
H23B C23 H23C 109.5 . . ?
Si5 C24 H24A 109.5 . . ?
Si5 C24 H24B 109.5 . . ?
Si5 C24 H24C 109.5 . . ?
H24A C24 H24B 109.5 . . ?
H24A C24 H24C 109.5 . . ?
H24B C24 H24C 109.5 . . ?
Si5 C25 H25A 109.5 . . ?
Si5 C25 H25B 109.5 . . ?
Si5 C25 H25C 109.5 . . ?
H25A C25 H25B 109.5 . . ?
H25A C25 H25C 109.5 . . ?
H25B C25 H25C 109.5 . . ?
Si6 C26 H26A 109.5 . . ?
Si6 C26 H26B 109.5 . . ?
Si6 C26 H26C 109.5 . . ?
H26A C26 H26B 109.5 . . ?
H26A C26 H26C 109.5 . . ?
H26B C26 H26C 109.5 . . ?
Si6 C27 H27A 109.5 . . ?
Si6 C27 H27B 109.5 . . ?
Si6 C27 H27C 109.5 . . ?
H27A C27 H27B 109.5 . . ?
H27A C27 H27C 109.5 . . ?
H27B C27 H27C 109.5 . . ?
Si6 C28 H28A 109.5 . . ?
Si6 C28 H28B 109.5 . . ?
Si6 C28 H28C 109.5 . . ?
H28A C28 H28B 109.5 . . ?
H28A C28 H28C 109.5 . . ?
H28B C28 H28C 109.5 . . ?
S1 C29 S2 111.0(6) . . ?
C30 C29 S1 105.5(8) . . ?
C30 C29 S2 111.3(9) . . ?
C36 C29 S1 111.6(9) . . ?
C36 C29 S2 107.0(8) . . ?
C36 C29 C30 110.5(10) . . ?
C31 C30 C29 125.0(11) . . ?
C31 C30 C35 118.4(12) . . ?
C35 C30 C29 116.6(12) . . ?
C30 C31 H31 119.7 . . ?
C32 C31 C30 120.6(12) . . ?
C32 C31 H31 119.7 . . ?
C31 C32 H32 119.7 . . ?
C31 C32 C33 120.6(14) . . ?
C33 C32 H32 119.7 . . ?
C32 C33 H33 120.6 . . ?
C34 C33 C32 118.8(13) . . ?
C34 C33 H33 120.6 . . ?
C33 C34 H34 119.1 . . ?
C33 C34 C35 121.7(13) . . ?
C35 C34 H34 119.1 . . ?
C30 C35 H35 120.1 . . ?
C34 C35 C30 119.9(14) . . ?
C34 C35 H35 120.1 . . ?
C37 C36 C29 116.6(11) . . ?
C41 C36 C29 124.9(11) . . ?
C41 C36 C37 118.5(12) . . ?
C36 C37 H37 119.5 . . ?
C38 C37 C36 121.0(12) . . ?
C38 C37 H37 119.5 . . ?
C37 C38 H38 119.4 . . ?
C37 C38 C39 121.2(13) . . ?
C39 C38 H38 119.4 . . ?
C38 C39 H39 121.8 . . ?
C40 C39 C38 116.5(13) . . ?
C40 C39 H39 121.8 . . ?
C39 C40 H40 118.2 . . ?
C41 C40 C39 123.6(15) . . ?
C41 C40 H40 118.2 . . ?
C36 C41 H41 120.4 . . ?
C40 C41 C36 119.2(13) . . ?
C40 C41 H41 120.4 . . ?
H42A C42 H42B 109.5 . . ?
H42A C42 H42C 109.5 . . ?
H42B C42 H42C 109.5 . . ?
C43 C42 H42A 109.5 . . ?
C43 C42 H42B 109.5 . . ?
C43 C42 H42C 109.5 . . ?
C42 C43 H43A 106.4 . . ?
C42 C43 H43B 106.4 . . ?
H43A C43 H43B 106.5 . . ?
C44 C43 C42 124(2) . . ?
C44 C43 H43A 106.4 . . ?
C44 C43 H43B 106.4 . . ?
C43 C44 C44 125(2) . 2_756 ?
C43 C44 H44A 106.0 . . ?
C43 C44 H44B 106.0 . . ?
C44 C44 H44A 106.0 2_756 . ?
C44 C44 H44B 106.0 2_756 . ?
H44A C44 H44B 106.3 . . ?

loop_
_geom_bond_atom_site_label_1
_geom_bond_atom_site_label_2
_geom_bond_distance
_geom_bond_site_symmetry_2
_geom_bond_publ_flag
U1 S1 2.614(3) . ?
U1 S2 2.612(3) . ?
U1 C1 2.877(12) . ?
U1 C2 2.800(11) . ?
U1 C3 2.754(13) . ?
U1 C4 2.757(12) . ?
U1 C5 2.775(13) . ?
U1 C15 2.824(13) . ?
U1 C16 2.828(11) . ?
U1 C17 2.738(15) . ?
U1 C18 2.712(14) . ?
U1 C19 2.720(10) . ?
S1 C29 1.875(13) . ?
S2 C29 1.880(12) . ?
Si1 C1 1.863(12) . ?
Si1 C6 1.851(16) . ?
Si1 C7 1.902(14) . ?
Si1 C8 1.881(13) . ?
Si2 C2 1.900(11) . ?
Si2 C9 1.880(12) . ?
Si2 C10 1.878(13) . ?
Si2 C11 1.878(13) . ?
Si3 C4 1.843(13) . ?
Si3 C12 1.871(15) . ?
Si3 C13 1.863(14) . ?
Si3 C14 1.881(15) . ?
Si4 C15 1.888(13) . ?
Si4 C20 1.902(13) . ?
Si4 C21 1.871(14) . ?
Si4 C22 1.868(15) . ?
Si5 C16 1.901(12) . ?
Si5 C23 1.888(14) . ?
Si5 C24 1.845(13) . ?
Si5 C25 1.858(13) . ?
Si6 C18 1.865(14) . ?
Si6 C26 1.834(14) . ?
Si6 C27 1.881(13) . ?
Si6 C28 1.846(13) . ?
C1 C2 1.435(16) . ?
C1 C5 1.427(17) . ?
C2 C3 1.459(17) . ?
C3 H3 0.9500 . ?
C3 C4 1.463(17) . ?
C4 C5 1.486(19) . ?
C5 H5 0.9500 . ?
C6 H6A 0.9800 . ?
C6 H6B 0.9800 . ?
C6 H6C 0.9800 . ?
C7 H7A 0.9800 . ?
C7 H7B 0.9800 . ?
C7 H7C 0.9800 . ?
C8 H8A 0.9800 . ?
C8 H8B 0.9800 . ?
C8 H8C 0.9800 . ?
C9 H9A 0.9800 . ?
C9 H9B 0.9800 . ?
C9 H9C 0.9800 . ?
C10 H10A 0.9800 . ?
C10 H10B 0.9800 . ?
C10 H10C 0.9800 . ?
C11 H11A 0.9800 . ?
C11 H11B 0.9800 . ?
C11 H11C 0.9800 . ?
C12 H12A 0.9800 . ?
C12 H12B 0.9800 . ?
C12 H12C 0.9800 . ?
C13 H13A 0.9800 . ?
C13 H13B 0.9800 . ?
C13 H13C 0.9800 . ?
C14 H14A 0.9800 . ?
C14 H14B 0.9800 . ?
C14 H14C 0.9800 . ?
C15 C16 1.445(17) . ?
C15 C19 1.427(16) . ?
C16 C17 1.424(17) . ?
C17 H17 0.9500 . ?
C17 C18 1.457(19) . ?
C18 C19 1.394(16) . ?
C19 H19 0.9500 . ?
C20 H20A 0.9800 . ?
C20 H20B 0.9800 . ?
C20 H20C 0.9800 . ?
C21 H21A 0.9800 . ?
C21 H21B 0.9800 . ?
C21 H21C 0.9800 . ?
C22 H22A 0.9800 . ?
C22 H22B 0.9800 . ?
C22 H22C 0.9800 . ?
C23 H23A 0.9800 . ?
C23 H23B 0.9800 . ?
C23 H23C 0.9800 . ?
C24 H24A 0.9800 . ?
C24 H24B 0.9800 . ?
C24 H24C 0.9800 . ?
C25 H25A 0.9800 . ?
C25 H25B 0.9800 . ?
C25 H25C 0.9800 . ?
C26 H26A 0.9800 . ?
C26 H26B 0.9800 . ?
C26 H26C 0.9800 . ?
C27 H27A 0.9800 . ?
C27 H27B 0.9800 . ?
C27 H27C 0.9800 . ?
C28 H28A 0.9800 . ?
C28 H28B 0.9800 . ?
C28 H28C 0.9800 . ?
C29 C30 1.531(18) . ?
C29 C36 1.523(17) . ?
C30 C31 1.401(19) . ?
C30 C35 1.401(17) . ?
C31 H31 0.9500 . ?
C31 C32 1.387(19) . ?
C32 H32 0.9500 . ?
C32 C33 1.39(2) . ?
C33 H33 0.9500 . ?
C33 C34 1.37(2) . ?
C34 H34 0.9500 . ?
C34 C35 1.39(2) . ?
C35 H35 0.9500 . ?
C36 C37 1.417(16) . ?
C36 C41 1.385(18) . ?
C37 H37 0.9500 . ?
C37 C38 1.362(17) . ?
C38 H38 0.9500 . ?
C38 C39 1.40(2) . ?
C39 H39 0.9500 . ?
C39 C40 1.39(2) . ?
C40 H40 0.9500 . ?
C40 C41 1.373(19) . ?
C41 H41 0.9500 . ?
C42 H42A 0.9800 . ?
C42 H42B 0.9800 . ?
C42 H42C 0.9800 . ?
C42 C43 1.45(3) . ?
C43 H43A 0.9900 . ?
C43 H43B 0.9900 . ?
C43 C44 1.39(3) . ?
C44 C44 1.45(4) 2_756 ?
C44 H44A 0.9900 . ?
C44 H44B 0.9900 . ?

loop_
_geom_torsion_atom_site_label_1
_geom_torsion_atom_site_label_2
_geom_torsion_atom_site_label_3
_geom_torsion_atom_site_label_4
_geom_torsion
_geom_torsion_site_symmetry_1
_geom_torsion_site_symmetry_2
_geom_torsion_site_symmetry_3
_geom_torsion_site_symmetry_4
_geom_torsion_publ_flag
U1 S1 C29 S2 5.9(6) . . . . ?
U1 S1 C29 C30 126.6(7) . . . . ?
U1 S1 C29 C36 -113.4(8) . . . . ?
U1 S2 C29 S1 -5.9(6) . . . . ?
U1 S2 C29 C30 -123.1(8) . . . . ?
U1 S2 C29 C36 116.1(8) . . . . ?
U1 C1 C2 Si2 -135.4(10) . . . . ?
U1 C1 C2 C3 67.3(8) . . . . ?
U1 C1 C5 C4 -68.2(9) . . . . ?
U1 C2 C3 C4 68.6(8) . . . . ?
U1 C3 C4 Si3 -119.6(9) . . . . ?
U1 C3 C4 C5 69.5(8) . . . . ?
U1 C4 C5 C1 71.9(9) . . . . ?
U1 C15 C16 Si5 -129.8(10) . . . . ?
U1 C15 C16 C17 65.0(9) . . . . ?
U1 C15 C19 C18 -68.3(9) . . . . ?
U1 C16 C17 C18 67.6(10) . . . . ?
U1 C17 C18 Si6 -120.8(10) . . . . ?
U1 C17 C18 C19 70.5(8) . . . . ?
U1 C18 C19 C15 71.0(9) . . . . ?
S1 C29 C30 C31 -111.7(12) . . . . ?
S1 C29 C30 C35 68.4(11) . . . . ?
S1 C29 C36 C37 -177.9(9) . . . . ?
S1 C29 C36 C41 -1.0(16) . . . . ?
S2 C29 C30 C31 8.8(15) . . . . ?
S2 C29 C30 C35 -171.1(9) . . . . ?
S2 C29 C36 C37 60.4(13) . . . . ?
S2 C29 C36 C41 -122.6(12) . . . . ?
Si1 C1 C2 U1 139.3(11) . . . . ?
Si1 C1 C2 Si2 3.9(19) . . . . ?
Si1 C1 C2 C3 -153.4(10) . . . . ?
Si1 C1 C5 U1 -134.5(8) . . . . ?
Si1 C1 C5 C4 157.4(9) . . . . ?
Si2 C2 C3 U1 127.9(7) . . . . ?
Si2 C2 C3 C4 -163.5(8) . . . . ?
Si3 C4 C5 U1 120.6(10) . . . . ?
Si3 C4 C5 C1 -167.5(9) . . . . ?
Si4 C15 C16 U1 140.3(12) . . . . ?
Si4 C15 C16 Si5 11(2) . . . . ?
Si4 C15 C16 C17 -154.7(12) . . . . ?
Si4 C15 C19 U1 -134.1(9) . . . . ?
Si4 C15 C19 C18 157.6(9) . . . . ?
Si5 C16 C17 U1 125.5(8) . . . . ?
Si5 C16 C17 C18 -166.9(9) . . . . ?
Si6 C18 C19 U1 121.4(10) . . . . ?
Si6 C18 C19 C15 -167.6(10) . . . . ?
C1 C2 C3 U1 -70.9(8) . . . . ?
C1 C2 C3 C4 -2.3(13) . . . . ?
C2 C1 C5 U1 63.9(8) . . . . ?
C2 C1 C5 C4 -4.3(14) . . . . ?
C2 C3 C4 U1 -69.8(8) . . . . ?
C2 C3 C4 Si3 170.6(8) . . . . ?
C2 C3 C4 C5 -0.3(13) . . . . ?
C3 C4 C5 U1 -69.1(8) . . . . ?
C3 C4 C5 C1 2.8(14) . . . . ?
C5 C1 C2 U1 -63.3(9) . . . . ?
C5 C1 C2 Si2 161.3(10) . . . . ?
C5 C1 C2 C3 4.0(13) . . . . ?
C6 Si1 C1 U1 -155.6(9) . . . . ?
C6 Si1 C1 C2 91.1(13) . . . . ?
C6 Si1 C1 C5 -64.8(11) . . . . ?
C7 Si1 C1 U1 -39.0(10) . . . . ?
C7 Si1 C1 C2 -152.3(12) . . . . ?
C7 Si1 C1 C5 51.8(11) . . . . ?
C8 Si1 C1 U1 85.8(9) . . . . ?
C8 Si1 C1 C2 -27.6(14) . . . . ?
C8 Si1 C1 C5 176.5(9) . . . . ?
C12 Si3 C4 U1 -94.4(8) . . . . ?
C12 Si3 C4 C3 -0.7(12) . . . . ?
C12 Si3 C4 C5 167.8(11) . . . . ?
C13 Si3 C4 U1 28.0(9) . . . . ?
C13 Si3 C4 C3 121.6(11) . . . . ?
C13 Si3 C4 C5 -69.8(12) . . . . ?
C14 Si3 C4 U1 147.5(8) . . . . ?
C14 Si3 C4 C3 -118.9(11) . . . . ?
C14 Si3 C4 C5 49.7(13) . . . . ?
C15 C16 C17 U1 -67.3(9) . . . . ?
C15 C16 C17 C18 0.3(15) . . . . ?
C16 C15 C19 U1 68.0(9) . . . . ?
C16 C15 C19 C18 -0.3(15) . . . . ?
C16 C17 C18 U1 -71.0(10) . . . . ?
C16 C17 C18 Si6 168.2(9) . . . . ?
C16 C17 C18 C19 -0.5(15) . . . . ?
C17 C18 C19 U1 -70.5(9) . . . . ?
C17 C18 C19 C15 0.5(15) . . . . ?
C19 C15 C16 U1 -65.0(8) . . . . ?
C19 C15 C16 Si5 165.2(9) . . . . ?
C19 C15 C16 C17 0.0(14) . . . . ?
C20 Si4 C15 U1 -159.3(8) . . . . ?
C20 Si4 C15 C16 86.0(14) . . . . ?
C20 Si4 C15 C19 -65.8(11) . . . . ?
C21 Si4 C15 U1 -42.9(11) . . . . ?
C21 Si4 C15 C16 -157.6(13) . . . . ?
C21 Si4 C15 C19 50.6(12) . . . . ?
C22 Si4 C15 U1 81.4(10) . . . . ?
C22 Si4 C15 C16 -33.3(16) . . . . ?
C22 Si4 C15 C19 174.9(10) . . . . ?
C26 Si6 C18 U1 -90.3(7) . . . . ?
C26 Si6 C18 C17 5.3(13) . . . . ?
C26 Si6 C18 C19 171.1(11) . . . . ?
C27 Si6 C18 U1 34.1(8) . . . . ?
C27 Si6 C18 C17 129.7(12) . . . . ?
C27 Si6 C18 C19 -64.4(13) . . . . ?
C28 Si6 C18 U1 150.1(7) . . . . ?
C28 Si6 C18 C17 -114.3(12) . . . . ?
C28 Si6 C18 C19 51.5(13) . . . . ?
C29 C30 C31 C32 179.5(12) . . . . ?
C29 C30 C35 C34 178.6(12) . . . . ?
C29 C36 C37 C38 178.4(11) . . . . ?
C29 C36 C41 C40 -179.2(13) . . . . ?
C30 C29 C36 C37 -60.9(14) . . . . ?
C30 C29 C36 C41 116.0(14) . . . . ?
C30 C31 C32 C33 1(2) . . . . ?
C31 C30 C35 C34 -1.3(18) . . . . ?
C31 C32 C33 C34 0(2) . . . . ?
C32 C33 C34 C35 -2(2) . . . . ?
C33 C34 C35 C30 3(2) . . . . ?
C35 C30 C31 C32 -0.6(19) . . . . ?
C36 C29 C30 C31 127.6(12) . . . . ?
C36 C29 C30 C35 -52.3(14) . . . . ?
C36 C37 C38 C39 1(2) . . . . ?
C37 C36 C41 C40 -2.2(19) . . . . ?
C37 C38 C39 C40 -1(2) . . . . ?
C38 C39 C40 C41 0(2) . . . . ?
C39 C40 C41 C36 2(2) . . . . ?
C41 C36 C37 C38 1.3(19) . . . . ?
C42 C43 C44 C44 -178(3) . . . 2_756 ?
